data_1550098
loop_
_publ_author_name
'Kartha, Kalathil K.'
'Allampally, Naveen Kumar'
'Politi, Antiope T.'
'Prabhu, Deepak Dayanandan'
'Ouchi, Hayato'
'Albuquerque, Rodrigo Q.'
'Yagai, Shiki'
'Fernandez, Gustavo'

_publ_section_title
;
 Influence of Metal Coordination and Light Irradiation on Hierarchical
 Self-Assembly Processes
;
_journal_name_full 'Chemical Science'
_journal_paper_doi 10.1039/C8SC03875A
_journal_year 2019
_chemical_formula_moiety 'C48 H52 Cl2 N8 O8 Pd, 2(C2 H3 N)'
_chemical_formula_sum 'C52 H58 Cl2 N10 O8 Pd'
_chemical_formula_weight 1128.38
_space_group_crystal_system triclinic
_space_group_IT_number 2
_space_group_name_Hall '-P 1'
_space_group_name_H-M_alt 'P -1'
_symmetry_space_group_name_Hall '-P 1'
_symmetry_space_group_name_H-M 'P -1'
_atom_sites_solution_hydrogens mixed
_audit_creation_method SHELXL-2014/7
_audit_update_record
;
2018-08-30 deposited with the CCDC.
2018-10-24 downloaded from the CCDC.
;
_cell_angle_alpha 73.8340(8)
_cell_angle_beta 68.4900(8)
_cell_angle_gamma 74.6210(9)
_cell_formula_units_Z 1
_cell_length_a 10.6996(3)
_cell_length_b 11.6143(4)
_cell_length_c 11.6936(4)
_cell_measurement_reflns_used 9548
_cell_measurement_temperature 100(2)
_cell_measurement_theta_max 72.40
_cell_measurement_theta_min 4.03
_cell_volume 1276.66(7)
_computing_cell_refinement 'SAINT V8.30C'
_computing_data_collection 'SAINT V8.30C'
_computing_data_reduction 'SAINT V8.30C'
_computing_publication_material BRUKER_SHELXTL
_computing_structure_refinement 'SHELXL-2014/7 (Sheldrick, 2014)'
_computing_structure_solution SHELXLS
_diffrn_ambient_temperature 100(2)
_diffrn_measured_fraction_theta_full 0.995
_diffrn_measured_fraction_theta_max 0.990
_diffrn_measurement_device_type Bruker_D8QUEST_KAPPA_PHOTON100
_diffrn_measurement_method OMEGA_and_PHI_SCANS
_diffrn_radiation_type CuK\a
_diffrn_radiation_wavelength 1.54178
_diffrn_reflns_av_R_equivalents 0.0181
_diffrn_reflns_av_unetI/netI 0.0141
_diffrn_reflns_Laue_measured_fraction_full 0.995
_diffrn_reflns_Laue_measured_fraction_max 0.990
_diffrn_reflns_limit_h_max 12
_diffrn_reflns_limit_h_min -13
_diffrn_reflns_limit_k_max 14
_diffrn_reflns_limit_k_min -14
_diffrn_reflns_limit_l_max 14
_diffrn_reflns_limit_l_min -14
_diffrn_reflns_number 21146
_diffrn_reflns_point_group_measured_fraction_full 0.995
_diffrn_reflns_point_group_measured_fraction_max 0.990
_diffrn_reflns_theta_full 67.679
_diffrn_reflns_theta_max 72.473
_diffrn_reflns_theta_min 4.031
_diffrn_source micro_source_ImuS
_exptl_absorpt_coefficient_mu 4.430
_exptl_absorpt_correction_T_max 0.7536
_exptl_absorpt_correction_T_min 0.6150
_exptl_absorpt_correction_type multi-scan
_exptl_absorpt_process_details Bruker-SADABS
_exptl_crystal_colour gold
_exptl_crystal_density_diffrn 1.468
_exptl_crystal_description block
_exptl_crystal_F_000 584
_exptl_crystal_size_max 0.289
_exptl_crystal_size_mid 0.086
_exptl_crystal_size_min 0.066
_refine_diff_density_max 2.375
_refine_diff_density_min -0.383
_refine_diff_density_rms 0.073
_refine_ls_extinction_method none
_refine_ls_goodness_of_fit_ref 1.051
_refine_ls_hydrogen_treatment mixed
_refine_ls_matrix_type full
_refine_ls_number_parameters 340
_refine_ls_number_reflns 5026
_refine_ls_number_restraints 0
_refine_ls_restrained_S_all 1.051
_refine_ls_R_factor_all 0.0300
_refine_ls_R_factor_gt 0.0299
_refine_ls_shift/su_max 0.001
_refine_ls_shift/su_mean 0.000
_refine_ls_structure_factor_coef Fsqd
_refine_ls_weighting_details 'w=1/[\s^2^(Fo^2^)+(0.0454P)^2^+1.2422P] where P=(Fo^2^+2Fc^2^)/3'
_refine_ls_weighting_scheme calc
_refine_ls_wR_factor_gt 0.0790
_refine_ls_wR_factor_ref 0.0791
_reflns_Friedel_coverage 0.000
_reflns_number_gt 5013
_reflns_number_total 5026
_reflns_threshold_expression 'I > 2\s(I)'
_cod_data_source_file c8sc03875a2.cif
_cod_data_source_block SCO5F1centro_a
_cod_database_code 1550098
_shelx_shelxl_version_number 2014/7
_shelx_space_group_comment
;
The symmetry employed for this shelxl refinement is uniquely defined
by the following loop, which should always be used as a source of
symmetry information in preference to the above space-group names.
They are only intended as comments.
;
_shelx_estimated_absorpt_t_min 0.361
_shelx_estimated_absorpt_t_max 0.759

loop_
_space_group_symop_operation_xyz
'x, y, z'
'-x, -y, -z'

loop_
_atom_site_label
_atom_site_type_symbol
_atom_site_fract_x
_atom_site_fract_y
_atom_site_fract_z
_atom_site_U_iso_or_equiv
_atom_site_adp_type
_atom_site_occupancy
_atom_site_site_symmetry_order
_atom_site_calc_flag
_atom_site_refinement_flags_posn
_atom_site_refinement_flags_adp
_atom_site_refinement_flags_occupancy
C1 C 0.5670(2) 0.96216(18) -0.26796(18) 0.0223(4) Uani 1 1 d . . .
H1 H 0.6044 1.0341 -0.3092 0.027 Uiso 1 1 calc R U .
C2 C 0.5638(2) 0.91191(18) -0.14514(19) 0.0228(4) Uani 1 1 d . . .
H2 H 0.5990 0.9485 -0.1030 0.027 Uiso 1 1 calc R U .
C3 C 0.5083(2) 0.80722(18) -0.08444(18) 0.0214(4) Uani 1 1 d . . .
C4 C 0.4641(2) 0.75288(19) -0.15134(19) 0.0239(4) Uani 1 1 d . . .
H4 H 0.4295 0.6792 -0.1132 0.029 Uiso 1 1 calc R U .
C5 C 0.4712(2) 0.80766(19) -0.27387(19) 0.0240(4) Uani 1 1 d . . .
H5 H 0.4415 0.7703 -0.3196 0.029 Uiso 1 1 calc R U .
C6 C 0.4188(2) 0.62932(18) 0.22322(18) 0.0212(4) Uani 1 1 d . . .
C7 C 0.4250(2) 0.6960(2) 0.30281(19) 0.0271(4) Uani 1 1 d . . .
H7 H 0.4577 0.7708 0.2683 0.033 Uiso 1 1 calc R U .
C8 C 0.3842(2) 0.6544(2) 0.4313(2) 0.0289(5) Uani 1 1 d . . .
H8 H 0.3884 0.7008 0.4848 0.035 Uiso 1 1 calc R U .
C9 C 0.3366(2) 0.54389(18) 0.48276(18) 0.0219(4) Uani 1 1 d . . .
C10 C 0.3330(2) 0.47611(19) 0.4027(2) 0.0273(4) Uani 1 1 d . . .
H10 H 0.3027 0.4002 0.4367 0.033 Uiso 1 1 calc R U .
C11 C 0.3734(2) 0.51888(19) 0.27446(19) 0.0267(4) Uani 1 1 d . . .
H11 H 0.3700 0.4724 0.2208 0.035(7) Uiso 1 1 calc R . .
C12 C 0.2767(2) 0.54886(18) 0.70860(18) 0.0218(4) Uani 1 1 d . . .
C13 C 0.2292(2) 0.47549(18) 0.83916(18) 0.0211(4) Uani 1 1 d . . .
C14 C 0.1903(2) 0.54054(19) 0.93425(18) 0.0221(4) Uani 1 1 d . . .
H14 H 0.1987 0.6238 0.9139 0.027 Uiso 1 1 calc R U .
C15 C 0.1393(2) 0.48332(19) 1.05906(18) 0.0223(4) Uani 1 1 d . . .
C16 C 0.1272(2) 0.36059(19) 1.08926(18) 0.0224(4) Uani 1 1 d . . .
C17 C 0.1697(2) 0.29542(18) 0.99322(18) 0.0219(4) Uani 1 1 d . . .
C18 C 0.2206(2) 0.35269(18) 0.86781(18) 0.0221(4) Uani 1 1 d . . .
H18 H 0.2492 0.3082 0.8028 0.027 Uiso 1 1 calc R U .
C19 C 0.1069(2) 0.66516(18) 1.13238(19) 0.0241(4) Uani 1 1 d . . .
H19A H 0.0554 0.7152 1.0747 0.029 Uiso 1 1 calc R U .
H19B H 0.2039 0.6741 1.0929 0.029 Uiso 1 1 calc R U .
C20 C 0.0482(2) 0.7049(2) 1.2569(2) 0.0299(5) Uani 1 1 d . . .
H20A H -0.0489 0.6996 1.2927 0.045 Uiso 1 1 calc R U .
H20B H 0.0587 0.7893 1.2445 0.045 Uiso 1 1 calc R U .
H20C H 0.0969 0.6517 1.3145 0.045 Uiso 1 1 calc R U .
C21 C 0.1374(2) 0.2863(2) 1.29838(19) 0.0269(4) Uani 1 1 d . . .
H21A H 0.2059 0.3402 1.2656 0.032 Uiso 1 1 calc R U .
H21B H 0.1859 0.2007 1.3105 0.032 Uiso 1 1 calc R U .
C22 C 0.0378(3) 0.3130(3) 1.4207(2) 0.0419(6) Uani 1 1 d . . .
H22A H -0.0017 0.4002 1.4103 0.063 Uiso 1 1 calc R U .
H22B H 0.0850 0.2909 1.4836 0.063 Uiso 1 1 calc R U .
H22C H -0.0351 0.2656 1.4485 0.063 Uiso 1 1 calc R U .
C23 C 0.2059(2) 0.10215(19) 0.93912(19) 0.0255(4) Uani 1 1 d . . .
H23A H 0.3048 0.1011 0.8960 0.031 Uiso 1 1 calc R U .
H23B H 0.1576 0.1345 0.8757 0.031 Uiso 1 1 calc R U .
C24 C 0.1804(2) -0.0244(2) 1.0076(2) 0.0294(5) Uani 1 1 d . . .
H24A H 0.2340 -0.0574 1.0657 0.044 Uiso 1 1 calc R U .
H24B H 0.2076 -0.0771 0.9469 0.044 Uiso 1 1 calc R U .
H24C H 0.0830 -0.0210 1.0549 0.044 Uiso 1 1 calc R U .
C25 C 0.1016(3) 0.9295(3) 0.6712(3) 0.0525(7) Uani 1 1 d . . .
H25A H 0.1499 0.8842 0.6034 0.079 Uiso 1 1 calc R U .
H25B H 0.0899 0.8727 0.7524 0.079 Uiso 1 1 calc R U .
H25C H 0.1548 0.9891 0.6652 0.079 Uiso 1 1 calc R U .
C26 C -0.0313(3) 0.9925(3) 0.6603(3) 0.0447(6) Uani 1 1 d . . .
N26 N -0.1313(2) 1.0407(2) 0.6503(2) 0.0383(5) Uani 1 1 d . . .
Cl1 Cl 0.35572(6) 1.16046(4) -0.41043(4) 0.02931(12) Uani 1 1 d . . .
N1 N 0.51907(17) 0.91262(15) -0.33085(15) 0.0210(3) Uani 1 1 d . . .
N2 N 0.49172(18) 0.76760(16) 0.04692(15) 0.0226(3) Uani 1 1 d . . .
N3 N 0.45085(17) 0.66718(15) 0.09174(15) 0.0222(3) Uani 1 1 d . . .
N4 N 0.29309(19) 0.49525(16) 0.61206(16) 0.0245(4) Uani 1 1 d . . .
H4A H 0.278(3) 0.422(3) 0.629(3) 0.034(7) Uiso 1 1 d . . .
O1 O 0.29776(17) 0.65158(14) 0.69059(13) 0.0298(3) Uani 1 1 d . . .
O2 O 0.09487(16) 0.53941(13) 1.15853(13) 0.0251(3) Uani 1 1 d . . .
O3 O 0.06503(16) 0.30618(14) 1.20997(13) 0.0270(3) Uani 1 1 d . . .
O4 O 0.15473(16) 0.17598(13) 1.03240(13) 0.0254(3) Uani 1 1 d . . .
Pd1 Pd 0.5000 1.0000 -0.5000 0.01915(7) Uani 1 2 d S . P

loop_
_atom_site_aniso_label
_atom_site_aniso_U_11
_atom_site_aniso_U_22
_atom_site_aniso_U_33
_atom_site_aniso_U_23
_atom_site_aniso_U_13
_atom_site_aniso_U_12
C1 0.0274(10) 0.0211(9) 0.0174(9) -0.0014(7) -0.0068(8) -0.0057(8)
C2 0.0274(10) 0.0228(10) 0.0190(10) -0.0030(8) -0.0088(8) -0.0050(8)
C3 0.0240(9) 0.0225(9) 0.0138(9) -0.0015(7) -0.0055(7) -0.0011(7)
C4 0.0312(10) 0.0218(9) 0.0168(9) -0.0006(7) -0.0061(8) -0.0075(8)
C5 0.0324(11) 0.0241(10) 0.0161(9) -0.0020(8) -0.0072(8) -0.0088(8)
C6 0.0239(9) 0.0226(9) 0.0134(9) -0.0005(7) -0.0062(7) -0.0011(7)
C7 0.0390(12) 0.0228(10) 0.0172(10) 0.0004(8) -0.0060(8) -0.0106(9)
C8 0.0431(12) 0.0280(11) 0.0160(10) -0.0023(8) -0.0072(9) -0.0126(9)
C9 0.0268(10) 0.0225(10) 0.0131(9) 0.0008(7) -0.0068(7) -0.0032(8)
C10 0.0421(12) 0.0205(10) 0.0182(10) 0.0011(8) -0.0100(9) -0.0089(9)
C11 0.0410(12) 0.0227(10) 0.0170(10) -0.0024(8) -0.0099(9) -0.0072(9)
C12 0.0248(9) 0.0235(10) 0.0147(9) -0.0006(7) -0.0057(7) -0.0045(8)
C13 0.0232(9) 0.0246(10) 0.0136(9) 0.0000(7) -0.0058(7) -0.0057(8)
C14 0.0258(10) 0.0224(9) 0.0167(9) -0.0012(7) -0.0058(8) -0.0060(8)
C15 0.0255(10) 0.0252(10) 0.0152(9) -0.0041(8) -0.0056(8) -0.0042(8)
C16 0.0255(10) 0.0253(10) 0.0127(9) 0.0002(7) -0.0039(7) -0.0059(8)
C17 0.0259(10) 0.0214(9) 0.0165(9) -0.0004(7) -0.0067(8) -0.0048(8)
C18 0.0267(10) 0.0235(10) 0.0148(9) -0.0029(7) -0.0061(8) -0.0039(8)
C19 0.0304(10) 0.0219(10) 0.0185(10) -0.0031(8) -0.0065(8) -0.0051(8)
C20 0.0379(12) 0.0281(11) 0.0209(10) -0.0076(8) -0.0065(9) -0.0029(9)
C21 0.0312(11) 0.0283(11) 0.0165(10) -0.0003(8) -0.0074(8) -0.0022(8)
C22 0.0419(14) 0.0644(18) 0.0180(11) -0.0106(11) -0.0046(10) -0.0121(12)
C23 0.0318(11) 0.0226(10) 0.0193(10) -0.0046(8) -0.0065(8) -0.0020(8)
C24 0.0351(11) 0.0229(10) 0.0280(11) -0.0037(8) -0.0098(9) -0.0033(9)
C25 0.0524(17) 0.0406(15) 0.0616(19) -0.0095(14) -0.0150(14) -0.0091(13)
C26 0.0559(18) 0.0395(14) 0.0392(14) -0.0091(11) -0.0075(13) -0.0193(13)
N26 0.0406(12) 0.0389(11) 0.0375(12) -0.0053(9) -0.0114(9) -0.0144(10)
Cl1 0.0407(3) 0.0240(2) 0.0166(2) -0.00315(18) -0.0077(2) 0.0019(2)
N1 0.0262(8) 0.0209(8) 0.0137(8) -0.0014(6) -0.0055(6) -0.0040(6)
N2 0.0272(8) 0.0233(8) 0.0145(8) -0.0008(6) -0.0063(6) -0.0038(7)
N3 0.0252(8) 0.0228(8) 0.0156(8) -0.0004(6) -0.0067(6) -0.0031(7)
N4 0.0374(10) 0.0213(9) 0.0134(8) 0.0021(6) -0.0073(7) -0.0098(7)
O1 0.0452(9) 0.0270(8) 0.0164(7) -0.0014(6) -0.0051(6) -0.0150(7)
O2 0.0355(8) 0.0229(7) 0.0143(7) -0.0031(5) -0.0039(6) -0.0073(6)
O3 0.0350(8) 0.0319(8) 0.0124(7) 0.0011(6) -0.0048(6) -0.0133(6)
O4 0.0374(8) 0.0210(7) 0.0152(7) -0.0007(5) -0.0057(6) -0.0077(6)
Pd1 0.02591(11) 0.01913(11) 0.01002(10) 0.00048(7) -0.00537(7) -0.00428(7)

loop_
_atom_type_symbol
_atom_type_description
_atom_type_scat_dispersion_real
_atom_type_scat_dispersion_imag
_atom_type_scat_source
C C 0.0181 0.0091 'International Tables Vol C Tables 4.2.6.8 and 6.1.1.4'
H H 0.0000 0.0000 'International Tables Vol C Tables 4.2.6.8 and 6.1.1.4'
N N 0.0311 0.0180 'International Tables Vol C Tables 4.2.6.8 and 6.1.1.4'
O O 0.0492 0.0322 'International Tables Vol C Tables 4.2.6.8 and 6.1.1.4'
Cl Cl 0.3639 0.7018 'International Tables Vol C Tables 4.2.6.8 and 6.1.1.4'
Pd Pd 0.1215 3.9337 'International Tables Vol C Tables 4.2.6.8 and 6.1.1.4'

loop_
_geom_angle_atom_site_label_1
_geom_angle_atom_site_label_2
_geom_angle_atom_site_label_3
_geom_angle
_geom_angle_site_symmetry_1
_geom_angle_site_symmetry_3
N1 C1 C2 122.20(18) . .
N1 C1 H1 118.9 . .
C2 C1 H1 118.9 . .
C1 C2 C3 118.96(19) . .
C1 C2 H2 120.5 . .
C3 C2 H2 120.5 . .
C2 C3 C4 118.82(18) . .
C2 C3 N2 116.70(18) . .
C4 C3 N2 124.32(19) . .
C5 C4 C3 118.97(19) . .
C5 C4 H4 120.5 . .
C3 C4 H4 120.5 . .
N1 C5 C4 122.10(19) . .
N1 C5 H5 118.9 . .
C4 C5 H5 118.9 . .
C11 C6 C7 119.20(18) . .
C11 C6 N3 115.81(18) . .
C7 C6 N3 124.95(19) . .
C8 C7 C6 120.7(2) . .
C8 C7 H7 119.6 . .
C6 C7 H7 119.6 . .
C7 C8 C9 119.9(2) . .
C7 C8 H8 120.0 . .
C9 C8 H8 120.0 . .
C10 C9 C8 119.26(18) . .
C10 C9 N4 117.19(18) . .
C8 C9 N4 123.54(19) . .
C11 C10 C9 120.32(19) . .
C11 C10 H10 119.8 . .
C9 C10 H10 119.8 . .
C10 C11 C6 120.58(19) . .
C10 C11 H11 119.7 . .
C6 C11 H11 119.7 . .
O1 C12 N4 122.26(18) . .
O1 C12 C13 120.99(18) . .
N4 C12 C13 116.74(18) . .
C18 C13 C14 120.62(18) . .
C18 C13 C12 124.65(18) . .
C14 C13 C12 114.72(18) . .
C15 C14 C13 119.92(19) . .
C15 C14 H14 120.0 . .
C13 C14 H14 120.0 . .
O2 C15 C14 124.57(19) . .
O2 C15 C16 115.25(17) . .
C14 C15 C16 120.15(18) . .
O3 C16 C17 119.51(18) . .
O3 C16 C15 120.91(18) . .
C17 C16 C15 119.40(18) . .
O4 C17 C18 124.48(18) . .
O4 C17 C16 114.95(17) . .
C18 C17 C16 120.56(19) . .
C13 C18 C17 119.31(18) . .
C13 C18 H18 120.3 . .
C17 C18 H18 120.3 . .
O2 C19 C20 106.42(16) . .
O2 C19 H19A 110.4 . .
C20 C19 H19A 110.4 . .
O2 C19 H19B 110.4 . .
C20 C19 H19B 110.4 . .
H19A C19 H19B 108.6 . .
C19 C20 H20A 109.5 . .
C19 C20 H20B 109.5 . .
H20A C20 H20B 109.5 . .
C19 C20 H20C 109.5 . .
H20A C20 H20C 109.5 . .
H20B C20 H20C 109.5 . .
O3 C21 C22 109.29(19) . .
O3 C21 H21A 109.8 . .
C22 C21 H21A 109.8 . .
O3 C21 H21B 109.8 . .
C22 C21 H21B 109.8 . .
H21A C21 H21B 108.3 . .
C21 C22 H22A 109.5 . .
C21 C22 H22B 109.5 . .
H22A C22 H22B 109.5 . .
C21 C22 H22C 109.5 . .
H22A C22 H22C 109.5 . .
H22B C22 H22C 109.5 . .
O4 C23 C24 106.40(16) . .
O4 C23 H23A 110.4 . .
C24 C23 H23A 110.4 . .
O4 C23 H23B 110.4 . .
C24 C23 H23B 110.4 . .
H23A C23 H23B 108.6 . .
C23 C24 H24A 109.5 . .
C23 C24 H24B 109.5 . .
H24A C24 H24B 109.5 . .
C23 C24 H24C 109.5 . .
H24A C24 H24C 109.5 . .
H24B C24 H24C 109.5 . .
C26 C25 H25A 109.5 . .
C26 C25 H25B 109.5 . .
H25A C25 H25B 109.5 . .
C26 C25 H25C 109.5 . .
H25A C25 H25C 109.5 . .
H25B C25 H25C 109.5 . .
N26 C26 C25 179.0(3) . .
C1 N1 C5 118.82(17) . .
C1 N1 Pd1 121.30(13) . .
C5 N1 Pd1 119.59(14) . .
N3 N2 C3 112.17(17) . .
N2 N3 C6 114.94(17) . .
C12 N4 C9 127.85(18) . .
C12 N4 H4A 119.0(19) . .
C9 N4 H4A 113.1(19) . .
C15 O2 C19 117.31(15) . .
C16 O3 C21 116.41(16) . .
C17 O4 C23 117.47(15) . .
N1 Pd1 N1 180.0 2_674 .
N1 Pd1 Cl1 90.87(5) 2_674 .
N1 Pd1 Cl1 89.13(5) . .
N1 Pd1 Cl1 89.13(5) 2_674 2_674
N1 Pd1 Cl1 90.87(5) . 2_674
Cl1 Pd1 Cl1 180.0 . 2_674

loop_
_geom_bond_atom_site_label_1
_geom_bond_atom_site_label_2
_geom_bond_distance
_geom_bond_site_symmetry_2
C1 N1 1.343(3) .
C1 C2 1.383(3) .
C1 H1 0.9500 .
C2 C3 1.388(3) .
C2 H2 0.9500 .
C3 C4 1.393(3) .
C3 N2 1.433(2) .
C4 C5 1.379(3) .
C4 H4 0.9500 .
C5 N1 1.349(3) .
C5 H5 0.9500 .
C6 C11 1.389(3) .
C6 C7 1.394(3) .
C6 N3 1.411(2) .
C7 C8 1.382(3) .
C7 H7 0.9500 .
C8 C9 1.401(3) .
C8 H8 0.9500 .
C9 C10 1.396(3) .
C9 N4 1.403(2) .
C10 C11 1.381(3) .
C10 H10 0.9500 .
C11 H11 0.9500 .
C12 O1 1.219(3) .
C12 N4 1.371(3) .
C12 C13 1.501(3) .
C13 C18 1.391(3) .
C13 C14 1.394(3) .
C14 C15 1.392(3) .
C14 H14 0.9500 .
C15 O2 1.362(2) .
C15 C16 1.399(3) .
C16 O3 1.368(2) .
C16 C17 1.399(3) .
C17 O4 1.367(2) .
C17 C18 1.398(3) .
C18 H18 0.9500 .
C19 O2 1.437(2) .
C19 C20 1.510(3) .
C19 H19A 0.9900 .
C19 H19B 0.9900 .
C20 H20A 0.9800 .
C20 H20B 0.9800 .
C20 H20C 0.9800 .
C21 O3 1.442(3) .
C21 C22 1.494(3) .
C21 H21A 0.9900 .
C21 H21B 0.9900 .
C22 H22A 0.9800 .
C22 H22B 0.9800 .
C22 H22C 0.9800 .
C23 O4 1.435(2) .
C23 C24 1.508(3) .
C23 H23A 0.9900 .
C23 H23B 0.9900 .
C24 H24A 0.9800 .
C24 H24B 0.9800 .
C24 H24C 0.9800 .
C25 C26 1.450(4) .
C25 H25A 0.9800 .
C25 H25B 0.9800 .
C25 H25C 0.9800 .
C26 N26 1.100(4) .
Cl1 Pd1 2.3083(5) .
N1 Pd1 2.0131(16) .
N2 N3 1.260(2) .
N4 H4A 0.86(3) .
Pd1 N1 2.0131(16) 2_674
Pd1 Cl1 2.3084(5) 2_674

loop_
_geom_torsion_atom_site_label_1
_geom_torsion_atom_site_label_2
_geom_torsion_atom_site_label_3
_geom_torsion_atom_site_label_4
_geom_torsion
N1 C1 C2 C3 -0.5(3)
C1 C2 C3 C4 3.2(3)
C1 C2 C3 N2 -172.41(18)
C2 C3 C4 C5 -2.8(3)
N2 C3 C4 C5 172.45(19)
C3 C4 C5 N1 -0.4(3)
C11 C6 C7 C8 -1.2(3)
N3 C6 C7 C8 176.3(2)
C6 C7 C8 C9 0.3(4)
C7 C8 C9 C10 0.9(3)
C7 C8 C9 N4 -179.9(2)
C8 C9 C10 C11 -1.3(3)
N4 C9 C10 C11 179.5(2)
C9 C10 C11 C6 0.4(3)
C7 C6 C11 C10 0.9(3)
N3 C6 C11 C10 -176.9(2)
O1 C12 C13 C18 -170.8(2)
N4 C12 C13 C18 10.1(3)
O1 C12 C13 C14 10.2(3)
N4 C12 C13 C14 -168.95(18)
C18 C13 C14 C15 -1.6(3)
C12 C13 C14 C15 177.48(18)
C13 C14 C15 O2 -177.97(19)
C13 C14 C15 C16 0.1(3)
O2 C15 C16 O3 4.7(3)
C14 C15 C16 O3 -173.56(19)
O2 C15 C16 C17 179.75(18)
C14 C15 C16 C17 1.5(3)
O3 C16 C17 O4 -5.4(3)
C15 C16 C17 O4 179.43(18)
O3 C16 C17 C18 173.48(18)
C15 C16 C17 C18 -1.6(3)
C14 C13 C18 C17 1.4(3)
C12 C13 C18 C17 -177.53(19)
O4 C17 C18 C13 179.00(18)
C16 C17 C18 C13 0.2(3)
C2 C1 N1 C5 -2.7(3)
C2 C1 N1 Pd1 171.09(15)
C4 C5 N1 C1 3.1(3)
C4 C5 N1 Pd1 -170.78(16)
C2 C3 N2 N3 -174.84(17)
C4 C3 N2 N3 9.8(3)
C3 N2 N3 C6 -173.67(16)
C11 C6 N3 N2 179.92(18)
C7 C6 N3 N2 2.3(3)
O1 C12 N4 C9 1.2(3)
C13 C12 N4 C9 -179.71(19)
C10 C9 N4 C12 -174.2(2)
C8 C9 N4 C12 6.7(3)
C14 C15 O2 C19 -2.6(3)
C16 C15 O2 C19 179.24(18)
C20 C19 O2 C15 178.83(17)
C17 C16 O3 C21 115.1(2)
C15 C16 O3 C21 -69.8(3)
C22 C21 O3 C16 140.1(2)
C18 C17 O4 C23 5.6(3)
C16 C17 O4 C23 -175.50(18)
C24 C23 O4 C17 178.29(17)
